data_1569560
loop_
_publ_author_name
'Jati, Ayan'
'Dam, Suranjana'
'Kumar, Shekhar'
'Kumar, Kundan'
'Maji, Biplab'

_publ_section_title
;
 A &#x3c0;-conjugated covalent organic framework enables interlocked
 nickel/photoredox catalysis for light-harvesting cross-coupling
 reactions.
;
_journal_issue 32
_journal_name_full 'Chemical science'
_journal_page_first 8624
_journal_page_last 8634
_journal_paper_doi 10.1039/d3sc02440g
_journal_volume 14
_journal_year 2023
_chemical_formula_moiety '2(C22 H22 O3)'
_chemical_formula_sum 'C44 H44 O6'
_chemical_formula_weight 668.79
_space_group_crystal_system triclinic
_space_group_IT_number 2
_space_group_name_Hall '-P 1'
_space_group_name_H-M_alt 'P -1'
_atom_sites_solution_hydrogens geom
_atom_sites_solution_primary dual
_audit_creation_date 2022-10-29
_audit_creation_method
;
Olex2 1.3-ac4
(compiled 2019.04.23 svn.r3594 for Rigaku Oxford Diffraction, GUI svn.r5739)
;
_audit_update_record
;
2022-11-01 deposited with the CCDC.	2023-07-19 downloaded from the CCDC.
;
_cell_angle_alpha 88.8970(10)
_cell_angle_beta 89.8080(10)
_cell_angle_gamma 83.7420(10)
_cell_formula_units_Z 2
_cell_length_a 5.70840(10)
_cell_length_b 12.2516(2)
_cell_length_c 25.4722(4)
_cell_measurement_reflns_used 20430
_cell_measurement_temperature 100.1(5)
_cell_measurement_theta_max 68.1010
_cell_measurement_theta_min 1.7760
_cell_volume 1770.51(5)
_computing_cell_refinement 'CrysAlisPro 1.171.41.122a (Rigaku OD, 2021)'
_computing_data_collection 'CrysAlisPro 1.171.41.122a (Rigaku OD, 2021)'
_computing_data_reduction 'CrysAlisPro 1.171.41.122a (Rigaku OD, 2021)'
_computing_molecular_graphics 'Olex2 (Dolomanov et al., 2009)'
_computing_publication_material 'Olex2 (Dolomanov et al., 2009)'
_computing_structure_refinement 'ShelXL (Sheldrick, 2015)'
_computing_structure_solution 'ShelXT (Sheldrick, 2015)'
_diffrn_ambient_environment N~2~
_diffrn_ambient_temperature 100.1(5)
_diffrn_detector 'Hybrid Pixel Array Detector'
_diffrn_detector_area_resol_mean 10.0000
_diffrn_detector_type HyPix3000
_diffrn_measured_fraction_theta_full 0.989
_diffrn_measured_fraction_theta_max 0.983
_diffrn_measurement_details
;
List of Runs (angles in degrees, time in seconds):

  # Type    Start    End  Width  t~exp~   \w     \q     \k     \f   Frames
#--------------------------------------------------------------------------
  1  \w    -87.00 -12.00   0.50    0.20    --  -40.33 125.00  40.00  150
  2  \w   -108.00 -57.00   0.50    0.20    --  -40.33-147.00 157.00  102
  3  \w   -102.00 -24.00   0.50    0.20    --  -40.33 147.00-153.00  156
  4  \w     45.00 105.00   0.50    0.20    --   40.33-147.00 157.00  120
  5  \w     34.00  91.00   0.50    0.20    --   40.33-125.00 -37.00  114
  6  \w    -87.00 -15.00   0.50    1.00    --  -82.50 125.00  40.00  144
  7  \w   -151.00 -57.00   0.50    1.00    --  -82.50-147.00 157.00  188
  8  \w   -150.00 -73.00   0.50    1.00    --  -82.50-125.00 -37.00  154
  9  \w   -102.00 -24.00   0.50    1.00    --  -82.50 147.00-153.00  156
 10  \w     79.00 164.00   0.50    1.00    --   96.67 147.00-153.00  170
 11  \w     94.00 163.00   0.50    1.00    --   96.67 125.00  40.00  138
 12  \w     45.00 128.00   0.50    1.00    --   96.67-147.00 157.00  166
 13  \w     34.00 112.00   0.50    1.00    --   96.67-125.00 -37.00  156
 14  \w    -24.00  35.00   0.50    0.20    --  -40.33  12.00 -60.00  118
 15  \w    -24.00  35.00   0.50    0.20    --  -40.33  12.00-180.00  118
 16  \w    -43.00  26.00   0.50    0.20    --  -40.33  38.00 -90.00  138
 17  \w    -56.00  26.00   0.50    0.20    --  -40.33  50.00  60.00  164
 18  \w    -24.00  35.00   0.50    0.20    --  -40.33  12.00-120.00  118
 19  \w    -43.00  26.00   0.50    0.20    --  -40.33  38.00-150.00  138
 20  \w    -35.00  24.00   0.50    0.20    --   40.33 -12.00  60.00  118
 21  \w     21.00 107.00   0.50    0.20    --   40.33  50.00  90.00  172
 22  \w    -30.00  31.00   0.50    0.20    --   40.33 -25.00 -60.00  122
 23  \w    -30.00  31.00   0.50    0.20    --   40.33 -25.00-150.00  122
 24  \w    -35.00  24.00   0.50    0.20    --   40.33 -12.00   0.00  118
 25  \w     41.00  99.00   0.50    0.20    --   40.33-138.00-180.00  116
 26  \w    -47.00 -15.00   0.50    1.00    --  -82.50  42.00-180.00   64
 27  \w    -47.00 -15.00   0.50    1.00    --  -82.50  42.00  30.00   64
 28  \w    -80.00  -9.00   0.50    1.00    --  -82.50  96.00-180.00  142
 29  \w    -56.00 -16.00   0.50    1.00    --  -82.50  50.00  90.00   80
 30  \w   -160.00 -36.00   0.50    1.00    --  -82.50  -8.00 150.00  248
 31  \w     22.00 106.00   0.50    1.00    --   96.67 -96.00 -30.00  168
 32  \w     83.00 164.00   0.50    1.00    --   96.67  33.00  90.00  162
 33  \w     29.00  68.00   0.50    1.00    --   96.67 -59.00  30.00   78
 34  \w    105.00 170.00   0.50    1.00    --   96.67  96.00 -90.00  130
 35  \w     30.00 109.00   0.50    1.00    --   96.67-117.00 -30.00  158
 36  \w    105.00 170.00   0.50    1.00    --   96.67  96.00-180.00  130
 37  \w     83.00 164.00   0.50    1.00    --   96.67  33.00 -90.00  162
 38  \w     75.00 164.00   0.50    1.00    --   96.67  59.00 120.00  178
 39  \w     81.00 164.00   0.50    1.00    --   96.67 145.00   0.00  166
 40  \w     29.00  68.00   0.50    1.00    --   96.67 -59.00 -60.00   78
 41  \w     70.00 165.00   0.50    1.00    --   96.67  77.00 -60.00  190
 42  \w     30.00  57.00   0.50    1.00    --   96.67 -50.00 120.00   54
 43  \w     28.00 105.00   0.50    1.00    --   96.67 -77.00-150.00  154
 44  \w     99.00 164.00   0.50    1.00    --   96.67 117.00 150.00  130
 45  \w     81.00 164.00   0.50    1.00    --   96.67 145.00-120.00  166
 46  \w     44.00 127.00   0.50    1.00    --   96.67-145.00-120.00  166
 47  \w     73.00 165.00   0.50    1.00    --   96.67  68.00-150.00  184
 48  \w     44.00 127.00   0.50    1.00    --   96.67-145.00 -90.00  166
 49  \w     29.00  68.00   0.50    1.00    --   96.67 -59.00  90.00   78
 50  \w     29.00  68.00   0.50    1.00    --   96.67 -59.00-120.00   78
 51  \w     28.00 105.00   0.50    1.00    --   96.67 -77.00 -30.00  154
 52  \w    105.00 170.00   0.50    1.00    --   96.67  96.00 150.00  130
 53  \w    105.00 170.00   0.50    1.00    --   96.67  96.00 -30.00  130
 54  \w     99.00 164.00   0.50    1.00    --   96.67 117.00 120.00  130
 55  \w     30.00  57.00   0.50    1.00    --   96.67 -50.00-180.00   54
 56  \w     29.00  83.00   0.50    1.00    --   96.67 -68.00 120.00  108
 57  \w   -109.00 -13.00   0.50    0.20    --  -40.33 -77.00 -60.00  192
 58  \w   -109.00 -13.00   0.50    0.20    --  -40.33 -77.00 150.00  192
 59  \w   -109.00 -13.00   0.50    0.20    --  -40.33 -77.00  90.00  192
 60  \w   -109.00 -13.00   0.50    0.20    --  -40.33 -77.00-120.00  192
 61  \w   -109.00 -13.00   0.50    0.20    --  -40.33 -77.00   0.00  192
 62  \w   -109.00 -13.00   0.50    0.20    --  -40.33 -77.00 -90.00  192
 63  \w   -108.00 -17.00   0.50    0.20    --  -40.33 -64.00-180.00  182
 64  \w   -109.00 -13.00   0.50    0.20    --  -40.33 -77.00  30.00  192
 65  \w   -109.00 -13.00   0.50    0.20    --  -40.33 -77.00  60.00  192
 66  \w     14.00 109.00   0.50    0.20    --   40.33  77.00 120.00  190
 67  \w     14.00 109.00   0.50    0.20    --   40.33  77.00-150.00  190
 68  \w     14.00 109.00   0.50    0.20    --   40.33  77.00 -90.00  190
 69  \w     17.00 108.00   0.50    0.20    --   40.33  64.00   0.00  182
;
_diffrn_measurement_device 'four-circle diffractometer'
_diffrn_measurement_device_type 'XtaLAB Synergy, Dualflex, HyPix3000'
_diffrn_measurement_method '\w scans'
_diffrn_orient_matrix_type 'CrysAlisPro convention (1999,Acta A55,543-557)'
_diffrn_orient_matrix_UB_11 0.0238211000
_diffrn_orient_matrix_UB_12 -0.0013165000
_diffrn_orient_matrix_UB_13 -0.0602524000
_diffrn_orient_matrix_UB_21 -0.0277225000
_diffrn_orient_matrix_UB_22 0.1265117000
_diffrn_orient_matrix_UB_23 -0.0017458000
_diffrn_orient_matrix_UB_31 0.2690237000
_diffrn_orient_matrix_UB_32 -0.0007597000
_diffrn_orient_matrix_UB_33 0.0050785000
_diffrn_radiation_monochromator mirror
_diffrn_radiation_probe x-ray
_diffrn_radiation_type 'Cu K\a'
_diffrn_radiation_wavelength 1.54184
_diffrn_reflns_av_R_equivalents 0.0647
_diffrn_reflns_av_unetI/netI 0.0332
_diffrn_reflns_Laue_measured_fraction_full 0.989
_diffrn_reflns_Laue_measured_fraction_max 0.983
_diffrn_reflns_limit_h_max 6
_diffrn_reflns_limit_h_min -5
_diffrn_reflns_limit_k_max 14
_diffrn_reflns_limit_k_min -14
_diffrn_reflns_limit_l_max 30
_diffrn_reflns_limit_l_min -30
_diffrn_reflns_number 30578
_diffrn_reflns_point_group_measured_fraction_full 0.989
_diffrn_reflns_point_group_measured_fraction_max 0.983
_diffrn_reflns_theta_full 67.684
_diffrn_reflns_theta_max 68.199
_diffrn_reflns_theta_min 1.735
_diffrn_source 'micro-focus sealed X-ray tube'
_diffrn_source_type 'PhotonJet (Cu) X-ray Source'
_exptl_absorpt_coefficient_mu 0.656
_exptl_absorpt_correction_T_max 1.00000
_exptl_absorpt_correction_T_min 0.51247
_exptl_absorpt_correction_type multi-scan
_exptl_absorpt_process_details
;
CrysAlisPro 1.171.41.122a (Rigaku Oxford Diffraction, 2021)
Empirical absorption correction using spherical harmonics,
implemented in SCALE3 ABSPACK scaling algorithm.
;
_exptl_crystal_colour 'clear whiteish colourless'
_exptl_crystal_colour_lustre clear
_exptl_crystal_colour_modifier whiteish
_exptl_crystal_colour_primary colourless
_exptl_crystal_density_diffrn 1.255
_exptl_crystal_description block
_exptl_crystal_F_000 712
_exptl_crystal_size_max 0.1
_exptl_crystal_size_mid 0.03
_exptl_crystal_size_min 0.01
_refine_diff_density_max 0.421
_refine_diff_density_min -0.238
_refine_diff_density_rms 0.043
_refine_ls_extinction_method none
_refine_ls_goodness_of_fit_ref 1.025
_refine_ls_hydrogen_treatment constr
_refine_ls_matrix_type full
_refine_ls_number_parameters 459
_refine_ls_number_reflns 6348
_refine_ls_number_restraints 0
_refine_ls_restrained_S_all 1.025
_refine_ls_R_factor_all 0.0523
_refine_ls_R_factor_gt 0.0481
_refine_ls_shift/su_max 0.001
_refine_ls_shift/su_mean 0.000
_refine_ls_structure_factor_coef Fsqd
_refine_ls_weighting_details 'w=1/[\s^2^(Fo^2^)+(0.0595P)^2^+0.7758P] where P=(Fo^2^+2Fc^2^)/3'
_refine_ls_weighting_scheme calc
_refine_ls_wR_factor_gt 0.1229
_refine_ls_wR_factor_ref 0.1264
_reflns_Friedel_coverage 0.000
_reflns_number_gt 5712
_reflns_number_total 6348
_reflns_threshold_expression 'I > 2\s(I)'
_cod_data_source_file d3sc02440g2.cif
_cod_data_source_block kkuka076_auto_1
_cod_depositor_comments 'Adding full bibliography for 1569557--1569560.cif.'
_cod_database_code 1569560
_shelx_shelxl_version_number 2018/3
_chemical_oxdiff_formula 'C H O'
_chemical_oxdiff_usercomment '100 K'
_shelx_space_group_comment
;
The symmetry employed for this shelxl refinement is uniquely defined
by the following loop, which should always be used as a source of
symmetry information in preference to the above space-group names.
They are only intended as comments.
;
_shelx_estimated_absorpt_t_max 0.993
_shelx_estimated_absorpt_t_min 0.937
_reflns_odcompleteness_completeness 99.75
_reflns_odcompleteness_iscentric 1
_reflns_odcompleteness_theta 66.97
_olex2_refinement_description
;
1. Fixed Uiso
 At 1.2 times of:
  All C(H) groups
 At 1.5 times of:
  All C(H,H,H) groups
2.a Ternary CH refined with riding coordinates:
 C34(H34), C12(H12)
2.b Aromatic/amide H refined with riding coordinates:
 C33(H33), C29(H29), C30(H30), C3(H3), C11(H11), C10(H10), C25(H25), C8(H8),
 C7(H7), C26(H26), C32(H32), C6(H6), C38(H38), C16(H16), C42(H42), C40(H40),
 C20(H20), C18(H18)
2.c Idealised Me refined as rotating group:
 C1(H1a,H1b,H1c), C23(H23a,H23b,H23c), C43(H43a,H43b,H43c), C21(H21a,H21b,
 H21c), C35(H35a,H35b,H35c), C13(H13a,H13b,H13c), C44(H44a,H44b,H44c), C22(H22a,
 H22b,H22c)
;
_olex2_submission_special_instructions 'No special instructions were received'
_oxdiff_exptl_absorpt_empirical_details
;
Empirical correction (ABSPACK) includes:
- Absorption correction using spherical harmonics
- Frame scaling
;
_oxdiff_exptl_absorpt_empirical_full_max 1.674
_oxdiff_exptl_absorpt_empirical_full_min 0.597

loop_
_space_group_symop_operation_xyz
'x, y, z'
'-x, -y, -z'

loop_
_atom_site_label
_atom_site_type_symbol
_atom_site_fract_x
_atom_site_fract_y
_atom_site_fract_z
_atom_site_U_iso_or_equiv
_atom_site_adp_type
_atom_site_occupancy
_atom_site_site_symmetry_order
_atom_site_calc_flag
_atom_site_refinement_flags_posn
_atom_site_refinement_flags_adp
_atom_site_refinement_flags_occupancy
_atom_site_disorder_assembly
_atom_site_disorder_group
O4 O 0.91351(19) 0.25095(10) 0.56156(4) 0.0347(3) Uani 1 1 d . . . . .
O3 O 0.4202(2) 0.89930(9) 0.82205(5) 0.0353(3) Uani 1 1 d . . . . .
O1 O 0.41524(19) 0.25472(10) 0.93723(4) 0.0360(3) Uani 1 1 d . . . . .
O6 O 0.9261(2) 0.88632(10) 0.68057(5) 0.0363(3) Uani 1 1 d . . . . .
O5 O 0.7410(2) 0.16021(11) 0.62616(5) 0.0457(3) Uani 1 1 d . . . . .
O2 O 0.2424(2) 0.16825(11) 0.87318(5) 0.0485(3) Uani 1 1 d . . . . .
C27 C 1.1174(3) 0.55254(14) 0.65606(6) 0.0292(3) Uani 1 1 d . . . . .
C5 C 0.6166(3) 0.56336(14) 0.84380(6) 0.0291(3) Uani 1 1 d . . . . .
C4 C 0.4035(3) 0.59808(14) 0.81656(6) 0.0285(3) Uani 1 1 d . . . . .
C28 C 0.9047(3) 0.58489(13) 0.68391(6) 0.0283(3) Uani 1 1 d . . . . .
C2 C 0.4708(3) 0.78779(13) 0.82596(6) 0.0293(3) Uani 1 1 d . . . . .
C24 C 0.9750(3) 0.77532(13) 0.67591(6) 0.0301(3) Uani 1 1 d . . . . .
C33 C 0.7657(3) 0.50085(14) 0.70001(6) 0.0310(4) Uani 1 1 d . . . . .
H33 H 0.625226 0.519589 0.719456 0.037 Uiso 1 1 calc R . . . .
C29 C 0.8364(3) 0.69747(14) 0.69373(6) 0.0297(3) Uani 1 1 d . . . . .
H29 H 0.695382 0.718942 0.712544 0.036 Uiso 1 1 calc R . . . .
C37 C 0.7375(3) 0.23016(14) 0.52569(6) 0.0305(3) Uani 1 1 d . . . . .
C30 C 1.1786(3) 0.44102(14) 0.64450(6) 0.0313(4) Uani 1 1 d . . . . .
H30 H 1.320813 0.420410 0.625967 0.038 Uiso 1 1 calc R . . . .
C3 C 0.3338(3) 0.71152(14) 0.80756(6) 0.0299(3) Uani 1 1 d . . . . .
H3 H 0.192873 0.734646 0.788858 0.036 Uiso 1 1 calc R . . . .
C11 C 0.2647(3) 0.51542(14) 0.80011(6) 0.0318(4) Uani 1 1 d . . . . .
H11 H 0.123738 0.535905 0.780967 0.038 Uiso 1 1 calc R . . . .
C10 C 0.3308(3) 0.40718(14) 0.81139(6) 0.0339(4) Uani 1 1 d . . . . .
H10 H 0.234434 0.353807 0.799927 0.041 Uiso 1 1 calc R . . . .
C15 C 0.2391(3) 0.23117(14) 0.97329(6) 0.0312(3) Uani 1 1 d . . . . .
C25 C 1.1894(3) 0.74309(14) 0.64930(6) 0.0334(4) Uani 1 1 d . . . . .
H25 H 1.286207 0.797334 0.637918 0.040 Uiso 1 1 calc R . . . .
C8 C 0.6794(3) 0.45039(14) 0.85484(6) 0.0317(4) Uani 1 1 d . . . . .
H8 H 0.821962 0.428157 0.873129 0.038 Uiso 1 1 calc R . . . .
C7 C 0.6857(3) 0.75324(14) 0.85221(6) 0.0328(4) Uani 1 1 d . . . . .
H7 H 0.781589 0.806541 0.863993 0.039 Uiso 1 1 calc R . . . .
C31 C 1.0391(3) 0.36139(14) 0.65920(6) 0.0309(3) Uani 1 1 d . . . . .
C26 C 1.2578(3) 0.63556(14) 0.63992(6) 0.0330(4) Uani 1 1 d . . . . .
H26 H 1.402482 0.615684 0.622211 0.040 Uiso 1 1 calc R . . . .
C39 C 0.3823(3) 0.29104(15) 0.47956(6) 0.0339(4) Uani 1 1 d . . . . .
C32 C 0.8303(3) 0.39366(14) 0.68804(6) 0.0324(4) Uani 1 1 d . . . . .
H32 H 0.733341 0.339338 0.699242 0.039 Uiso 1 1 calc R . . . .
C36 C 0.8988(3) 0.21029(13) 0.61102(6) 0.0323(4) Uani 1 1 d . . . . .
C6 C 0.7560(3) 0.64493(14) 0.86068(6) 0.0326(4) Uani 1 1 d . . . . .
H6 H 0.900840 0.623462 0.878191 0.039 Uiso 1 1 calc R . . . .
C38 C 0.5493(3) 0.30874(14) 0.51755(6) 0.0319(4) Uani 1 1 d . . . . .
H38 H 0.533175 0.373957 0.537425 0.038 Uiso 1 1 calc R . . . .
C16 C 0.0511(3) 0.30998(14) 0.98143(6) 0.0330(4) Uani 1 1 d . . . . .
H16 H 0.035850 0.376805 0.961566 0.040 Uiso 1 1 calc R . . . .
C17 C -0.1161(3) 0.28941(15) 1.01944(7) 0.0345(4) Uani 1 1 d . . . . .
C9 C 0.5403(3) 0.37219(14) 0.83986(6) 0.0322(4) Uani 1 1 d . . . . .
C41 C 0.6030(3) 0.11497(14) 0.45982(6) 0.0343(4) Uani 1 1 d . . . . .
C42 C 0.7682(3) 0.13525(14) 0.49742(7) 0.0342(4) Uani 1 1 d . . . . .
H42 H 0.902236 0.083519 0.503549 0.041 Uiso 1 1 calc R . . . .
C34 C 1.1009(3) 0.24257(14) 0.64358(7) 0.0335(4) Uani 1 1 d . . . . .
H34 H 1.245726 0.237899 0.621182 0.040 Uiso 1 1 calc R . . . .
C14 C 0.4009(3) 0.21748(13) 0.88812(7) 0.0345(4) Uani 1 1 d . . . . .
C40 C 0.4111(3) 0.19389(15) 0.45183(6) 0.0343(4) Uani 1 1 d . . . . .
H40 H 0.295921 0.180875 0.426541 0.041 Uiso 1 1 calc R . . . .
C19 C 0.1040(3) 0.11223(15) 1.03951(6) 0.0351(4) Uani 1 1 d . . . . .
C20 C 0.2693(3) 0.13466(14) 1.00172(7) 0.0357(4) Uani 1 1 d . . . . .
H20 H 0.402995 0.083149 0.995638 0.043 Uiso 1 1 calc R . . . .
C18 C -0.0875(3) 0.19025(15) 1.04741(6) 0.0354(4) Uani 1 1 d . . . . .
H18 H -0.202893 0.175413 1.072766 0.042 Uiso 1 1 calc R . . . .
C12 C 0.6027(3) 0.25208(14) 0.85518(7) 0.0360(4) Uani 1 1 d . . . . .
H12 H 0.747959 0.245585 0.877370 0.043 Uiso 1 1 calc R . . . .
C1 C 0.2079(3) 0.94067(15) 0.79587(7) 0.0389(4) Uani 1 1 d . . . . .
H1A H 0.215059 0.917271 0.759276 0.058 Uiso 1 1 calc GR . . . .
H1B H 0.188937 1.021070 0.796870 0.058 Uiso 1 1 calc GR . . . .
H1C H 0.073673 0.912126 0.813467 0.058 Uiso 1 1 calc GR . . . .
C23 C 0.7124(3) 0.92600(15) 0.70650(7) 0.0390(4) Uani 1 1 d . . . . .
H23A H 0.578885 0.898181 0.689004 0.059 Uiso 1 1 calc GR . . . .
H23B H 0.692823 1.006471 0.705050 0.059 Uiso 1 1 calc GR . . . .
H23C H 0.718827 0.900590 0.743231 0.059 Uiso 1 1 calc GR . . . .
C43 C 0.6392(4) 0.01209(16) 0.42787(7) 0.0452(4) Uani 1 1 d . . . . .
H43A H 0.770725 0.017176 0.403449 0.068 Uiso 1 1 calc GR . . . .
H43B H 0.495504 0.004019 0.408018 0.068 Uiso 1 1 calc GR . . . .
H43C H 0.674801 -0.051777 0.451385 0.068 Uiso 1 1 calc GR . . . .
C21 C 0.1391(4) 0.00680(16) 1.07165(7) 0.0451(4) Uani 1 1 d . . . . .
H21A H 0.173907 -0.055393 1.048211 0.068 Uiso 1 1 calc GR . . . .
H21B H -0.004769 -0.002340 1.091621 0.068 Uiso 1 1 calc GR . . . .
H21C H 0.270781 0.009762 1.095969 0.068 Uiso 1 1 calc GR . . . .
C35 C 1.1479(3) 0.16461(16) 0.69079(7) 0.0418(4) Uani 1 1 d . . . . .
H35A H 1.282561 0.185300 0.710618 0.063 Uiso 1 1 calc GR . . . .
H35B H 1.182959 0.089212 0.678582 0.063 Uiso 1 1 calc GR . . . .
H35C H 1.008268 0.169287 0.713472 0.063 Uiso 1 1 calc GR . . . .
C13 C 0.6491(4) 0.17830(16) 0.80795(7) 0.0435(4) Uani 1 1 d . . . . .
H13A H 0.511511 0.187077 0.784728 0.065 Uiso 1 1 calc GR . . . .
H13B H 0.678169 0.101569 0.819980 0.065 Uiso 1 1 calc GR . . . .
H13C H 0.787320 0.198804 0.788778 0.065 Uiso 1 1 calc GR . . . .
C44 C 0.1800(3) 0.37749(17) 0.46835(8) 0.0455(5) Uani 1 1 d . . . . .
H44A H 0.132630 0.415525 0.500828 0.068 Uiso 1 1 calc GR . . . .
H44B H 0.046725 0.342790 0.454593 0.068 Uiso 1 1 calc GR . . . .
H44C H 0.228812 0.430500 0.442334 0.068 Uiso 1 1 calc GR . . . .
C22 C -0.3178(3) 0.37533(18) 1.03060(8) 0.0472(5) Uani 1 1 d . . . . .
H22A H -0.270301 0.424920 1.057366 0.071 Uiso 1 1 calc GR . . . .
H22B H -0.453145 0.339690 1.043382 0.071 Uiso 1 1 calc GR . . . .
H22C H -0.361314 0.417398 0.998326 0.071 Uiso 1 1 calc GR . . . .

loop_
_atom_site_aniso_label
_atom_site_aniso_U_11
_atom_site_aniso_U_22
_atom_site_aniso_U_33
_atom_site_aniso_U_23
_atom_site_aniso_U_13
_atom_site_aniso_U_12
O4 0.0308(6) 0.0462(7) 0.0280(6) 0.0005(5) -0.0041(5) -0.0081(5)
O3 0.0368(6) 0.0348(6) 0.0349(6) 0.0012(5) -0.0027(5) -0.0073(5)
O1 0.0309(6) 0.0468(7) 0.0310(6) 0.0010(5) 0.0060(5) -0.0085(5)
O6 0.0381(6) 0.0365(6) 0.0359(6) -0.0023(5) 0.0047(5) -0.0102(5)
O5 0.0518(8) 0.0566(8) 0.0320(7) 0.0047(6) -0.0064(6) -0.0222(6)
O2 0.0579(8) 0.0562(8) 0.0356(7) -0.0069(6) 0.0121(6) -0.0246(7)
C27 0.0250(8) 0.0414(9) 0.0217(7) 0.0006(6) -0.0025(6) -0.0056(6)
C5 0.0255(8) 0.0399(9) 0.0223(7) 0.0015(6) 0.0043(6) -0.0053(6)
C4 0.0258(8) 0.0401(9) 0.0204(7) -0.0011(6) 0.0053(6) -0.0075(6)
C28 0.0258(8) 0.0386(9) 0.0211(7) 0.0010(6) -0.0040(6) -0.0065(6)
C2 0.0301(8) 0.0339(8) 0.0244(8) 0.0011(6) 0.0047(6) -0.0063(6)
C24 0.0320(8) 0.0356(9) 0.0236(8) -0.0012(6) -0.0026(6) -0.0081(7)
C33 0.0259(8) 0.0420(9) 0.0259(8) 0.0002(7) 0.0010(6) -0.0071(7)
C29 0.0257(8) 0.0404(9) 0.0237(8) -0.0014(6) 0.0001(6) -0.0062(6)
C37 0.0250(8) 0.0411(9) 0.0260(8) 0.0009(7) -0.0013(6) -0.0064(6)
C30 0.0243(8) 0.0440(10) 0.0258(8) -0.0023(7) -0.0026(6) -0.0036(7)
C3 0.0260(8) 0.0395(9) 0.0245(8) 0.0013(6) 0.0007(6) -0.0057(6)
C11 0.0271(8) 0.0438(10) 0.0254(8) -0.0012(7) 0.0015(6) -0.0080(7)
C10 0.0355(9) 0.0370(9) 0.0311(8) -0.0032(7) 0.0076(7) -0.0117(7)
C15 0.0248(8) 0.0412(9) 0.0282(8) 0.0011(7) 0.0021(6) -0.0070(6)
C25 0.0312(8) 0.0424(10) 0.0287(8) 0.0016(7) 0.0016(7) -0.0135(7)
C8 0.0264(8) 0.0415(9) 0.0271(8) 0.0019(7) 0.0055(6) -0.0041(7)
C7 0.0310(8) 0.0418(9) 0.0275(8) -0.0017(7) 0.0003(6) -0.0123(7)
C31 0.0280(8) 0.0403(9) 0.0244(8) -0.0005(6) -0.0066(6) -0.0029(7)
C26 0.0275(8) 0.0449(10) 0.0274(8) -0.0010(7) 0.0036(6) -0.0084(7)
C39 0.0251(8) 0.0481(10) 0.0279(8) 0.0067(7) 0.0044(6) -0.0033(7)
C32 0.0316(8) 0.0365(9) 0.0304(8) 0.0033(7) -0.0036(7) -0.0095(7)
C36 0.0325(8) 0.0325(8) 0.0317(9) -0.0027(7) -0.0024(7) -0.0019(7)
C6 0.0258(8) 0.0454(10) 0.0273(8) 0.0017(7) -0.0018(6) -0.0076(7)
C38 0.0296(8) 0.0381(9) 0.0278(8) -0.0009(7) 0.0050(6) -0.0027(7)
C16 0.0296(8) 0.0381(9) 0.0312(9) 0.0022(7) -0.0046(7) -0.0040(7)
C17 0.0257(8) 0.0480(10) 0.0301(8) -0.0058(7) -0.0037(6) -0.0038(7)
C9 0.0293(8) 0.0395(9) 0.0277(8) 0.0005(7) 0.0103(6) -0.0041(7)
C41 0.0363(9) 0.0411(9) 0.0264(8) 0.0007(7) 0.0020(7) -0.0090(7)
C42 0.0321(8) 0.0378(9) 0.0320(9) 0.0012(7) -0.0003(7) -0.0002(7)
C34 0.0303(8) 0.0398(9) 0.0299(8) -0.0017(7) -0.0044(7) -0.0020(7)
C14 0.0344(9) 0.0295(8) 0.0394(9) 0.0025(7) 0.0066(7) -0.0039(7)
C40 0.0293(8) 0.0514(10) 0.0237(8) 0.0038(7) 0.0006(6) -0.0113(7)
C19 0.0372(9) 0.0425(10) 0.0271(8) -0.0007(7) -0.0004(7) -0.0105(7)
C20 0.0329(9) 0.0384(9) 0.0349(9) 0.0007(7) 0.0021(7) -0.0009(7)
C18 0.0314(8) 0.0519(11) 0.0248(8) -0.0032(7) 0.0011(6) -0.0129(7)
C12 0.0340(9) 0.0409(10) 0.0326(9) 0.0017(7) 0.0077(7) -0.0019(7)
C1 0.0385(9) 0.0388(10) 0.0388(10) 0.0039(7) -0.0012(7) -0.0030(7)
C23 0.0368(9) 0.0392(10) 0.0413(10) -0.0037(8) 0.0044(8) -0.0045(7)
C43 0.0566(12) 0.0450(11) 0.0353(10) -0.0043(8) 0.0003(8) -0.0118(9)
C21 0.0575(12) 0.0445(11) 0.0345(10) 0.0037(8) 0.0014(8) -0.0123(9)
C35 0.0475(10) 0.0439(10) 0.0323(9) -0.0006(8) -0.0083(8) 0.0035(8)
C13 0.0500(11) 0.0457(11) 0.0331(9) 0.0019(8) 0.0088(8) 0.0017(8)
C44 0.0324(9) 0.0587(12) 0.0431(10) 0.0078(9) 0.0007(8) 0.0040(8)
C22 0.0331(9) 0.0630(13) 0.0438(11) -0.0077(9) 0.0011(8) 0.0033(8)

loop_
_atom_type_symbol
_atom_type_description
_atom_type_scat_dispersion_real
_atom_type_scat_dispersion_imag
_atom_type_scat_source
C C 0.0181 0.0091 'International Tables Vol C Tables 4.2.6.8 and 6.1.1.4'
H H 0.0000 0.0000 'International Tables Vol C Tables 4.2.6.8 and 6.1.1.4'
O O 0.0492 0.0322 'International Tables Vol C Tables 4.2.6.8 and 6.1.1.4'

loop_
_geom_angle_atom_site_label_1
_geom_angle_atom_site_label_2
_geom_angle_atom_site_label_3
_geom_angle
_geom_angle_site_symmetry_1
_geom_angle_site_symmetry_3
_geom_angle_publ_flag
C36 O4 C37 117.72(12) . . ?
C2 O3 C1 117.38(13) . . ?
C14 O1 C15 117.64(13) . . ?
C24 O6 C23 117.55(13) . . ?
C30 C27 C28 119.76(15) . . ?
C30 C27 C26 122.26(15) . . ?
C26 C27 C28 117.97(15) . . ?
C8 C5 C4 119.82(15) . . ?
C8 C5 C6 122.02(15) . . ?
C6 C5 C4 118.12(15) . . ?
C3 C4 C5 120.12(14) . . ?
C3 C4 C11 122.34(15) . . ?
C11 C4 C5 117.53(15) . . ?
C33 C28 C27 117.44(15) . . ?
C29 C28 C27 120.17(14) . . ?
C29 C28 C33 122.37(14) . . ?
O3 C2 C3 125.92(15) . . ?
O3 C2 C7 113.92(14) . . ?
C3 C2 C7 120.16(15) . . ?
O6 C24 C29 125.95(15) . . ?
O6 C24 C25 113.85(14) . . ?
C29 C24 C25 120.20(15) . . ?
C32 C33 C28 121.18(15) . . ?
C24 C29 C28 119.69(15) . . ?
C38 C37 O4 118.92(15) . . ?
C42 C37 O4 118.62(14) . . ?
C42 C37 C38 122.30(15) . . ?
C31 C30 C27 121.95(15) . . ?
C2 C3 C4 119.76(15) . . ?
C10 C11 C4 121.05(16) . . ?
C11 C10 C9 121.69(16) . . ?
C16 C15 O1 118.58(15) . . ?
C20 C15 O1 118.82(14) . . ?
C20 C15 C16 122.43(15) . . ?
C26 C25 C24 120.73(15) . . ?
C9 C8 C5 121.77(15) . . ?
C6 C7 C2 120.77(15) . . ?
C30 C31 C32 118.08(15) . . ?
C30 C31 C34 121.13(15) . . ?
C32 C31 C34 120.76(15) . . ?
C25 C26 C27 121.19(15) . . ?
C38 C39 C44 120.02(16) . . ?
C40 C39 C38 118.66(15) . . ?
C40 C39 C44 121.30(16) . . ?
C33 C32 C31 121.56(15) . . ?
O4 C36 C34 109.74(14) . . ?
O5 C36 O4 123.59(15) . . ?
O5 C36 C34 126.60(15) . . ?
C7 C6 C5 121.03(15) . . ?
C37 C38 C39 118.90(16) . . ?
C15 C16 C17 118.61(16) . . ?
C16 C17 C22 119.84(17) . . ?
C18 C17 C16 118.78(16) . . ?
C18 C17 C22 121.35(16) . . ?
C10 C9 C12 120.93(15) . . ?
C8 C9 C10 118.09(16) . . ?
C8 C9 C12 120.94(15) . . ?
C42 C41 C40 117.87(16) . . ?
C42 C41 C43 120.04(16) . . ?
C40 C41 C43 122.05(16) . . ?
C37 C42 C41 119.95(15) . . ?
C31 C34 C35 112.85(14) . . ?
C36 C34 C31 107.54(13) . . ?
C36 C34 C35 110.76(14) . . ?
O1 C14 C12 109.88(14) . . ?
O2 C14 O1 123.54(15) . . ?
O2 C14 C12 126.51(16) . . ?
C39 C40 C41 122.30(15) . . ?
C20 C19 C21 120.01(16) . . ?
C18 C19 C20 118.13(16) . . ?
C18 C19 C21 121.85(16) . . ?
C15 C20 C19 119.85(16) . . ?
C19 C18 C17 122.18(16) . . ?
C9 C12 C13 112.97(14) . . ?
C14 C12 C9 107.21(13) . . ?
C14 C12 C13 111.04(15) . . ?

loop_
_geom_bond_atom_site_label_1
_geom_bond_atom_site_label_2
_geom_bond_distance
_geom_bond_site_symmetry_2
_geom_bond_publ_flag
O4 C37 1.4072(19) . ?
O4 C36 1.352(2) . ?
O3 C2 1.367(2) . ?
O3 C1 1.424(2) . ?
O1 C15 1.4090(19) . ?
O1 C14 1.345(2) . ?
O6 C24 1.366(2) . ?
O6 C23 1.428(2) . ?
O5 C36 1.202(2) . ?
O2 C14 1.207(2) . ?
C27 C28 1.427(2) . ?
C27 C30 1.409(2) . ?
C27 C26 1.416(2) . ?
C5 C4 1.423(2) . ?
C5 C8 1.414(2) . ?
C5 C6 1.417(2) . ?
C4 C3 1.418(2) . ?
C4 C11 1.422(2) . ?
C28 C33 1.420(2) . ?
C28 C29 1.419(2) . ?
C2 C3 1.372(2) . ?
C2 C7 1.419(2) . ?
C24 C29 1.374(2) . ?
C24 C25 1.419(2) . ?
C33 C32 1.365(2) . ?
C37 C38 1.376(2) . ?
C37 C42 1.374(2) . ?
C30 C31 1.371(2) . ?
C11 C10 1.364(2) . ?
C10 C9 1.422(2) . ?
C15 C16 1.381(2) . ?
C15 C20 1.370(2) . ?
C25 C26 1.358(2) . ?
C8 C9 1.370(2) . ?
C7 C6 1.357(2) . ?
C31 C32 1.421(2) . ?
C31 C34 1.520(2) . ?
C39 C38 1.397(2) . ?
C39 C40 1.390(3) . ?
C39 C44 1.503(2) . ?
C36 C34 1.514(2) . ?
C16 C17 1.396(2) . ?
C17 C18 1.391(3) . ?
C17 C22 1.503(2) . ?
C9 C12 1.520(2) . ?
C41 C42 1.391(2) . ?
C41 C40 1.392(2) . ?
C41 C43 1.509(3) . ?
C34 C35 1.527(2) . ?
C14 C12 1.516(2) . ?
C19 C20 1.390(2) . ?
C19 C18 1.388(3) . ?
C19 C21 1.511(2) . ?
C12 C13 1.524(2) . ?
